data_2011403
loop_
_publ_author_name
'Cui, Yong'
'Zhang, Xing'
'Zheng, Fakun'
'Ren, Jing'
'Chen, Gang'
'Qian, Yitai'
'Huang, Jinshun'

_publ_section_title
;
 Two mixed-metal carboxylate--base adducts
;
_journal_issue 10
_journal_name_full 'Acta Crystallographica Section C'
_journal_page_first 1198
_journal_page_last 1200
_journal_paper_doi 10.1107/S0108270100009999
_journal_volume 56
_journal_year 2000
_chemical_formula_iupac '[Ca Zn2 (C3 H5 O2)6 (C9 H7 N)2]'
_chemical_formula_moiety 'C36 H44 Ca N2 O12 Zn2'
_chemical_formula_sum 'C36 H44 Ca N2 O12 Zn2'
_chemical_formula_weight 867.55
_chemical_name_systematic ?
_space_group_IT_number 14
_symmetry_cell_setting monoclinic
_symmetry_space_group_name_Hall '-P 2yn'
_symmetry_space_group_name_H-M 'P 1 21/n 1'
_audit_creation_method SHELXL
_cell_angle_alpha 90.00
_cell_angle_beta 95.59(3)
_cell_angle_gamma 90.00
_cell_formula_units_Z 2
_cell_length_a 8.614(2)
_cell_length_b 19.363(4)
_cell_length_c 12.473(3)
_cell_measurement_reflns_used 25
_cell_measurement_temperature 293(2)
_cell_measurement_theta_max 25.00
_cell_measurement_theta_min 1.95
_cell_volume 2070.5(8)
_computing_cell_refinement 'CAD-4 Software'
_computing_data_collection 'CAD-4 Software (Enraf-Nonius, 1989)'
_computing_data_reduction 'MolEN (Fair, 1990)'
_computing_molecular_graphics 'SHELXTL (Siemens, 1994)'
_computing_publication_material SHELXTL
_computing_structure_refinement 'SHELXL93 (Sheldrick, 1993)'
_computing_structure_solution 'SHELXS86 (Sheldrick, 1990)'
_diffrn_ambient_temperature 293(2)
_diffrn_measurement_device_type 'Enraf-Nonius CAD-4'
_diffrn_measurement_method w
_diffrn_radiation_monochromator graphite
_diffrn_radiation_source 'fine-focus sealed tube'
_diffrn_radiation_type MoK\a
_diffrn_radiation_wavelength .71073
_diffrn_reflns_av_R_equivalents .0000
_diffrn_reflns_av_sigmaI/netI .0289
_diffrn_reflns_limit_h_max 10
_diffrn_reflns_limit_h_min 0
_diffrn_reflns_limit_k_max 23
_diffrn_reflns_limit_k_min 0
_diffrn_reflns_limit_l_max 14
_diffrn_reflns_limit_l_min -14
_diffrn_reflns_number 3633
_diffrn_reflns_theta_max 25.00
_diffrn_reflns_theta_min 1.95
_diffrn_standards_interval_time 120
_diffrn_standards_number 3
_exptl_absorpt_coefficient_mu 1.341
_exptl_absorpt_correction_T_max .875
_exptl_absorpt_correction_T_min .735
_exptl_absorpt_correction_type empirical
_exptl_absorpt_process_details '\f scans (Fair, 1990)'
_exptl_crystal_colour colorless
_exptl_crystal_density_diffrn 1.392
_exptl_crystal_density_method 'not measured'
_exptl_crystal_description 'triangular prism'
_exptl_crystal_F_000 900
_exptl_crystal_size_max .15
_exptl_crystal_size_mid .10
_exptl_crystal_size_min .10
_refine_diff_density_max .64
_refine_diff_density_min -.33
_refine_ls_extinction_method none
_refine_ls_goodness_of_fit_ref 1.149
_refine_ls_hydrogen_treatment constr
_refine_ls_matrix_type full
_refine_ls_number_parameters 238
_refine_ls_number_reflns 3633
_refine_ls_number_restraints 3
_refine_ls_restrained_S_all 1.174
_refine_ls_R_factor_all .062
_refine_ls_R_factor_gt .050
_refine_ls_shift/su_max .001
_refine_ls_shift/su_mean .000
_refine_ls_structure_factor_coef Fsqd
_refine_ls_weighting_details 'calc w = 1/[\s^2^(Fo^2^)+(0.104P)^2^+0.576P] where P = (Fo^2^+2Fc^2^)/3'
_refine_ls_weighting_scheme calc
_refine_ls_wR_factor_ref .155
_reflns_number_gt 3007
_reflns_number_total 3633
_reflns_threshold_expression I>2\s(I)
_cod_data_source_file bm1424.cif
_cod_data_source_block I
_cod_depositor_comments
;
 Marking attached hydrogen atoms.

 Antanas Vaitkus,
 2017-11-25

 Correcting the way disorder sites are marked by changing the disorder group of
 atoms 'C22A' and 'C23A' from '1' to '2' and assigning atoms 'C33' and 'C33A'
 to groups '1' and '2' of disorder assembly 'B' respectively.

 Antanas Vaitkus,
 2017-11-24
;
_cod_original_cell_volume 2070.4(7)
_cod_original_sg_symbol_H-M 'P 21/n'
_cod_database_code 2011403
_cod_database_fobs_code 2011403

loop_
_symmetry_equiv_pos_as_xyz
'x, y, z'
'-x+1/2, y+1/2, -z+1/2'
'-x, -y, -z'
'x-1/2, -y-1/2, z-1/2'

loop_
_atom_site_label
_atom_site_fract_x
_atom_site_fract_y
_atom_site_fract_z
_atom_site_U_iso_or_equiv
_atom_site_adp_type
_atom_site_calc_flag
_atom_site_refinement_flags
_atom_site_occupancy
_atom_site_disorder_assembly
_atom_site_disorder_group
_atom_site_type_symbol
_atom_site_attached_hydrogens
Zn -.38984(5) .38958(2) .75272(3) .0461(2) Uani d . 1 . . Zn 0
Ca -.5000 .5000 .5000 .0421(3) Uani d S 1 . . Ca 0
O11 -.3384(4) .54016(17) .6467(2) .0713(9) Uani d . 1 . . O 0
O12 -.2845(4) .47508(15) .7904(2) .0637(8) Uani d . 1 . . O 0
O21 -.3621(5) .39771(17) .4998(3) .0767(10) Uani d . 1 A . O 0
O22 -.3158(5) .33211(18) .6426(2) .0832(11) Uani d . 1 A . O 0
O31 -.6418(4) .4493(2) .6244(3) .0800(10) Uani d . 1 . . O 0
O32 -.6130(4) .38731(18) .7680(3) .0694(9) Uani d . 1 . . O 0
N -.3063(4) .32705(16) .8818(2) .0502(8) Uani d . 1 . . N 0
C11 -.2756(5) .5307(2) .7375(3) .0544(10) Uani d . 1 . . C 0
C12 -.1815(8) .5877(3) .7923(5) .097(2) Uani d . 1 . . C 0
H12A -.2487 .6276 .7965 .117 Uiso calc R 1 . . H 0
H12B -.1002 .6003 .7473 .117 Uiso calc R 1 . . H 0
C13 -.1063(10) .5727(4) .9032(6) .131(3) Uani d . 1 . . C 0
H13A -.0482 .6124 .9302 .197 Uiso calc R 1 . . H 0
H13B -.0371 .5340 .9005 .197 Uiso calc R 1 . . H 0
H13C -.1853 .5621 .9499 .197 Uiso calc R 1 . . H 0
C21 -.3087(7) .3469(3) .5444(3) .0760(16) Uani d . 1 . . C 0
C22 -.2821(14) .2835(6) .4709(9) .078(3) Uiso d PD .50 A 1 C 2
C23 -.127(2) .2523(13) .4947(19) .171(9) Uiso d PD .50 A 1 C 3
C22A -.1881(13) .3042(5) .4809(9) .070(2) Uiso d PD .50 A 2 C 2
C23A -.203(2) .2299(7) .5095(13) .109(5) Uiso d PD .50 A 2 C 3
C31 -.6963(5) .4200(2) .6981(4) .0565(10) Uani d . 1 . . C 0
C32 -.8689(7) .4237(5) .7058(6) .107(2) Uani d D 1 . . C 2
C33 -.952(2) .4576(9) .6095(14) .127(5) Uiso d P .50 B 1 C 3
C33A -.935(2) .3804(9) .7896(14) .140(6) Uiso d PD .50 B 2 C 3
C41 -.2489(6) .2659(2) .8581(4) .0678(13) Uani d . 1 . . C 0
H41A -.2472 .2542 .7859 .081 Uiso calc R 1 . . H 0
C42 -.1912(8) .2182(3) .9359(4) .0886(18) Uani d . 1 . . C 0
H42A -.1515 .1760 .9158 .106 Uiso calc R 1 . . H 0
C43 -.1939(8) .2344(3) 1.0408(4) .0866(18) Uani d . 1 . . C 0
H43A -.1564 .2030 1.0935 .104 Uiso calc R 1 . . H 0
C44 -.2529(6) .2983(2) 1.0708(3) .0603(11) Uani d . 1 . . C 0
C45 -.2600(7) .3176(3) 1.1790(4) .0820(16) Uani d . 1 . . C 0
H45A -.2209 .2881 1.2340 .098 Uiso calc R 1 . . H 0
C46 -.3235(8) .3789(3) 1.2035(4) .0889(18) Uani d . 1 . . C 0
H46A -.3301 .3908 1.2752 .107 Uiso calc R 1 . . H 0
C47 -.3792(7) .4244(3) 1.1217(4) .0803(16) Uani d . 1 . . C 0
H47A -.4213 .4667 1.1393 .096 Uiso calc R 1 . . H 0
C48 -.3725(6) .4073(2) 1.0168(3) .0610(11) Uani d . 1 . . C 0
H48A -.4098 .4382 .9632 .073 Uiso calc R 1 . . H 0
C49 -.3106(5) .3444(2) .9881(3) .0481(9) Uani d . 1 . . C 0

loop_
_atom_site_aniso_label
_atom_site_aniso_U_11
_atom_site_aniso_U_22
_atom_site_aniso_U_33
_atom_site_aniso_U_12
_atom_site_aniso_U_13
_atom_site_aniso_U_23
Zn .0684(3) .0363(3) .0331(3) .00394(19) .0020(2) .00242(16)
Ca .0562(6) .0370(5) .0319(5) .0036(4) -.0022(4) .0060(4)
O11 .097(2) .0605(19) .0512(18) -.0162(17) -.0215(16) .0100(15)
O12 .091(2) .0450(16) .0518(17) -.0092(15) -.0097(14) .0068(13)
O21 .111(3) .063(2) .0559(19) .0370(19) .0087(18) .0084(15)
O22 .143(3) .071(2) .0371(16) .044(2) .0173(18) .0032(15)
O31 .077(2) .095(3) .070(2) -.0065(19) .0180(17) .0270(19)
O32 .075(2) .075(2) .0580(19) .0005(16) .0060(16) .0168(16)
N .076(2) .0386(17) .0350(15) .0095(15) .0018(14) .0041(13)
C11 .070(3) .044(2) .047(2) -.0069(19) -.0065(18) .0047(18)
C12 .128(5) .067(3) .088(4) -.038(3) -.036(4) .011(3)
C13 .164(7) .111(6) .103(5) -.037(5) -.065(5) -.011(4)
C21 .126(4) .065(3) .038(2) .044(3) .012(2) .004(2)
C31 .062(3) .053(2) .055(2) -.008(2) .011(2) -.009(2)
C32 .061(3) .146(7) .117(5) -.013(4) .025(3) .016(5)
C41 .114(4) .042(2) .046(2) .021(2) .000(2) -.0029(18)
C42 .154(5) .048(3) .061(3) .036(3) -.002(3) .003(2)
C43 .149(5) .051(3) .057(3) .032(3) -.005(3) .018(2)
C44 .085(3) .053(2) .041(2) .008(2) -.001(2) .0094(18)
C45 .125(5) .081(4) .037(2) .023(3) -.002(2) .016(2)
C46 .140(5) .088(4) .039(3) .016(4) .013(3) -.002(2)
C47 .125(5) .068(3) .047(3) .027(3) .006(3) -.007(2)
C48 .091(3) .051(2) .041(2) .016(2) .005(2) .0049(19)
C49 .067(2) .042(2) .0351(19) .0024(17) .0035(16) .0037(15)

loop_
_atom_type_symbol
_atom_type_description
_atom_type_scat_dispersion_real
_atom_type_scat_dispersion_imag
_atom_type_scat_source
C C .0033 .0016 'International Tables Vol C Tables 4.2.6.8 and 6.1.1.4'
H H .0000 .0000 'International Tables Vol C Tables 4.2.6.8 and 6.1.1.4'
N N .0061 .0033 'International Tables Vol C Tables 4.2.6.8 and 6.1.1.4'
O O .0106 .0060 'International Tables Vol C Tables 4.2.6.8 and 6.1.1.4'
Ca Ca .2262 .3064 'International Tables Vol C Tables 4.2.6.8 and 6.1.1.4'
Zn Zn .2839 1.4301 'International Tables Vol C Tables 4.2.6.8 and 6.1.1.4'

loop_
_geom_angle_atom_site_label_1
_geom_angle_atom_site_label_2
_geom_angle_atom_site_label_3
_geom_angle_site_symmetry_1
_geom_angle_site_symmetry_3
_geom_angle
_geom_angle_publ_flag
O12 Zn O22 . . 119.41(17) yes
O12 Zn O32 . . 116.19(15) yes
O22 Zn O32 . . 117.04(17) yes
O12 Zn N . . 101.05(13) yes
O22 Zn N . . 95.84(13) yes
O32 Zn N . . 100.44(14) yes
O11 Ca O21 . . 91.10(13) yes
O11 Ca O31 . . 85.87(13) yes
O21 Ca O31 . . 86.64(14) yes
O31 Ca O21 . 3_466 93.36(14) ?
O31 Ca O11 3_466 . 94.13(13) ?
O31 Ca O21 3_466 . 93.36(14) ?
O21 Ca O11 3_466 . 88.90(13) ?
O31 Ca O11 . 3_466 94.13(13) ?
O21 Ca O11 . 3_466 88.90(13) ?
C11 O11 Ca . . 149.1(3) no
C11 O12 Zn . . 130.8(3) no
C21 O21 Ca . . 151.2(3) no
C21 O22 Zn . . 127.6(3) no
C31 O31 Ca . . 170.5(3) no
C31 O32 Zn . . 115.2(3) no
C41 N C49 . . 118.7(3) no
C41 N Zn . . 117.0(3) no
C49 N Zn . . 124.3(2) no
O11 C11 O12 . . 124.5(4) no
O11 C11 C12 . . 119.1(4) no
O12 C11 C12 . . 116.4(4) no
C11 C12 C13 . . 116.5(5) no
O21 C21 O22 . . 125.6(4) no
O21 C21 C22 . . 116.3(5) no
O22 C21 C22 . . 114.4(6) no
O21 C21 C22A . . 115.7(5) no
O22 C21 C22A . . 117.2(5) no
C22 C21 C22A . . 33.1(5) no
C23 C22 C21 . . 112.7(13) no
C23A C22A C21 . . 107.7(9) no
O31 C31 O32 . . 122.0(4) no
O31 C31 C32 . . 119.0(5) no
O32 C31 C32 . . 119.1(5) no
C33 C32 C33A . . 128.4(12) no
C33 C32 C31 . . 111.9(8) no
C33A C32 C31 . . 117.8(10) no
N C41 C42 . . 123.4(4) no
C43 C42 C41 . . 118.9(4) no
C42 C43 C44 . . 120.3(4) no
C43 C44 C45 . . 122.7(4) no
C43 C44 C49 . . 118.2(4) no
C45 C44 C49 . . 119.1(4) no
C46 C45 C44 . . 120.3(4) no
C45 C46 C47 . . 120.4(5) no
C48 C47 C46 . . 120.5(5) no
C47 C48 C49 . . 121.0(4) no
N C49 C48 . . 120.7(3) no
N C49 C44 . . 120.6(4) no
C48 C49 C44 . . 118.7(4) no

loop_
_geom_bond_atom_site_label_1
_geom_bond_atom_site_label_2
_geom_bond_site_symmetry_2
_geom_bond_distance
_geom_bond_publ_flag
Zn O12 . 1.924(3) yes
Zn O22 . 1.924(3) yes
Zn O32 . 1.951(3) yes
Zn N . 2.086(3) yes
Ca O11 . 2.323(3) yes
Ca O21 . 2.310(3) yes
Ca O31 . 2.287(3) no
Ca O11 3_466 2.323(3) no
Ca O21 3_466 2.310(3) no
Ca O31 3_466 2.287(3) no
O11 C11 . 1.220(5) no
O12 C11 . 1.270(5) no
O21 C21 . 1.199(5) no
O22 C21 . 1.265(5) no
O31 C31 . 1.213(5) no
O32 C31 . 1.246(5) no
N C41 . 1.327(5) no
N C49 . 1.372(5) no
C11 C12 . 1.494(6) no
C12 C13 . 1.497(8) no
C21 C22 . 1.563(12) no
C21 C22A . 1.597(11) no
C22 C23 . 1.472(16) no
C22A C23A . 1.492(14) no
C31 C32 . 1.501(7) no
C32 C33 . 1.490(19) no
C32 C33A . 1.498(15) no
C41 C42 . 1.396(6) no
C42 C43 . 1.347(7) no
C43 C44 . 1.403(7) no
C44 C45 . 1.408(6) no
C44 C49 . 1.417(5) no
C45 C46 . 1.355(8) no
C46 C47 . 1.397(7) no
C47 C48 . 1.357(6) no
